data_7153961
loop_
_publ_author_name
'Lamm, Jan-Hendrik'
'Glatthor, Johanna'
'Weddeling, Jan-Henrik'
'Mix, Andreas'
'Chmiel, Jasmin'
'Neumann, Beate'
'Stammler, Hans-Georg'
'Mitzel, Norbert W.'

_publ_section_title
;
 Polyalkynylanthracenes - syntheses, structures and their behaviour
 towards UV irradiation.
;
_journal_issue 37
_journal_name_full 'Organic &amp; biomolecular chemistry'
_journal_page_first 7355
_journal_page_last 7365
_journal_paper_doi 10.1039/c4ob00735b
_journal_volume 12
_journal_year 2014
_chemical_formula_moiety 'C18 H10'
_chemical_formula_sum 'C18 H10'
_chemical_formula_weight 226.26
_chemical_name_systematic
;
 ? 
;
_space_group_crystal_system monoclinic
_space_group_IT_number 14
_space_group_name_Hall '-P 2ybc'
_space_group_name_H-M_alt 'P 1 21/c 1'
_symmetry_space_group_name_Hall '-P 2ybc'
_symmetry_space_group_name_H-M 'P 1 21/c 1'
_atom_sites_solution_hydrogens geom
_atom_sites_solution_primary iterative
_atom_sites_solution_secondary difmap
_audit_creation_date 2013-04-08
_audit_creation_method
;
  Olex2 1.2-ac2
  (compiled 2012.03.27 svn.r2268, GUI svn.r4156)
;
_cell_angle_alpha 90.00
_cell_angle_beta 105.9353(17)
_cell_angle_gamma 90.00
_cell_formula_units_Z 4
_cell_length_a 10.93715(19)
_cell_length_b 11.26203(16)
_cell_length_c 9.96535(16)
_cell_measurement_reflns_used 22430
_cell_measurement_temperature 100.01(15)
_cell_measurement_theta_max 31.9810
_cell_measurement_theta_min 3.0380
_cell_volume 1180.31(3)
_computing_cell_refinement
;
CrysAlisPro, Agilent Technologies,
Version 1.171.36.28 (release 01-02-2013 CrysAlis171 .NET)
(compiled Feb  1 2013,16:14:44)
;
_computing_data_collection
;
CrysAlisPro, Agilent Technologies,
Version 1.171.36.28 (release 01-02-2013 CrysAlis171 .NET)
(compiled Feb  1 2013,16:14:44)
;
_computing_data_reduction
;
CrysAlisPro, Agilent Technologies,
Version 1.171.36.28 (release 01-02-2013 CrysAlis171 .NET)
(compiled Feb  1 2013,16:14:44)
;
_computing_molecular_graphics
;
O. V. Dolomanov, L. J. Bourhis, R. J. Gildea, J. A. K. Howard and H. Puschmann,
OLEX2: a complete structure solution, refinement and analysis program.
J. Appl. Cryst. (2009). 42, 339-341.
;
_computing_publication_material
;
O. V. Dolomanov, L. J. Bourhis, R. J. Gildea, J. A. K. Howard and H. Puschmann,
OLEX2: a complete structure solution, refinement and analysis program.
J. Appl. Cryst. (2009). 42, 339-341.
;
_computing_structure_refinement
;
SHELXL, G.M. Sheldrick, Acta Cryst.
(2008). A64, 112-122
;
_computing_structure_solution 'J. Appl. Cryst. (2007) 40, 786-790'
_diffrn_ambient_temperature 100.01(15)
_diffrn_detector_area_resol_mean 8.0951
_diffrn_measured_fraction_theta_full 0.9986
_diffrn_measured_fraction_theta_max 0.9689
_diffrn_measurement_details
;
  1 omega   -4.00   87.00   1.0000    5.0000
omega____ theta____ kappa____ phi______ frames
    -       24.9490   77.0000 -180.0000 91

  2 omega  -43.00   40.00   1.0000    5.0000
omega____ theta____ kappa____ phi______ frames
    -       24.9489  -57.0000   30.0000 83

  3 omega    6.00   84.00   1.0000    5.0000
omega____ theta____ kappa____ phi______ frames
    -       24.9489   57.0000  120.0000 78

  4 omega  -20.00   65.00   1.0000    5.0000
omega____ theta____ kappa____ phi______ frames
    -       24.9489  -99.0000  -90.0000 85

  5 omega    6.00   93.00   1.0000    5.0000
omega____ theta____ kappa____ phi______ frames
    -       24.9489   57.0000  -60.0000 87

  6 omega  -20.00   65.00   1.0000    5.0000
omega____ theta____ kappa____ phi______ frames
    -       24.9489  -99.0000  150.0000 85

  7 omega  -43.00   28.00   1.0000    5.0000
omega____ theta____ kappa____ phi______ frames
    -       24.9489  -38.0000  150.0000 71

  8 omega   -4.00   94.00   1.0000    5.0000
omega____ theta____ kappa____ phi______ frames
    -       24.9489   77.0000   30.0000 98

  9 omega    8.00   53.00   1.0000    5.0000
omega____ theta____ kappa____ phi______ frames
    -       24.9489   57.0000    0.0000 45

 10 omega  -43.00   54.00   1.0000    5.0000
omega____ theta____ kappa____ phi______ frames
    -       24.9489  -77.0000  -30.0000 97

 11 omega  -42.00   45.00   1.0000    5.0000
omega____ theta____ kappa____ phi______ frames
    -      -23.5000   57.0000  150.0000 87

 12 omega  -20.00   65.00   1.0000    5.0000
omega____ theta____ kappa____ phi______ frames
    -       24.9489  -99.0000   60.0000 85

 13 omega    6.00   93.00   1.0000    5.0000
omega____ theta____ kappa____ phi______ frames
    -       24.9489   57.0000  -90.0000 87

 14 omega    6.00   93.00   1.0000    5.0000
omega____ theta____ kappa____ phi______ frames
    -       24.9489   57.0000  150.0000 87

 15 omega   35.00   99.00   1.0000    5.0000
omega____ theta____ kappa____ phi______ frames
    -       24.9489  178.0000   60.0000 64

 16 omega   34.00  100.00   1.0000    5.0000
omega____ theta____ kappa____ phi______ frames
    -       24.9489 -178.0000  -60.0000 66

 17 omega    6.00   93.00   1.0000    5.0000
omega____ theta____ kappa____ phi______ frames
    -       24.9489   57.0000    0.0000 87

 18 omega    6.00   93.00   1.0000    5.0000
omega____ theta____ kappa____ phi______ frames
    -       24.9489   57.0000   60.0000 87

 19 omega  -97.00  -35.00   1.0000    5.0000
omega____ theta____ kappa____ phi______ frames
    -      -23.5000 -178.0000   30.0000 62

 20 omega  -98.00  -34.00   1.0000    5.0000
omega____ theta____ kappa____ phi______ frames
    -      -23.5000  178.0000   60.0000 64

 21 omega   -4.00   94.00   1.0000    5.0000
omega____ theta____ kappa____ phi______ frames
    -       24.9489   77.0000  -60.0000 98

 22 omega  -20.00   65.00   1.0000    5.0000
omega____ theta____ kappa____ phi______ frames
    -       24.9489  -99.0000  120.0000 85

 23 omega  -20.00   65.00   1.0000    5.0000
omega____ theta____ kappa____ phi______ frames
    -       24.9489  -99.0000    0.0000 85

 24 omega   -3.00   94.00   1.0000    5.0000
omega____ theta____ kappa____ phi______ frames
    -       24.9489   75.0000   52.0000 97

 25 omega    3.00   96.00   1.0000    5.0000
omega____ theta____ kappa____ phi______ frames
    -       24.9489   38.0000 -120.0000 93

 26 omega  -20.00   65.00   1.0000    5.0000
omega____ theta____ kappa____ phi______ frames
    -       24.9489  -99.0000  -60.0000 85

 27 omega  -95.00   31.00   1.0000    5.0000
omega____ theta____ kappa____ phi______ frames
    -      -23.5000    0.0000 -150.0000 126

 28 omega  -95.00   48.00   1.0000    5.0000
omega____ theta____ kappa____ phi______ frames
    -      -23.5000    0.0000 -180.0000 143
;
_diffrn_measurement_device_type 'SuperNova, Single source at offset, Eos'
_diffrn_measurement_method '\w scans'
_diffrn_orient_matrix_UB_11 0.0277768000
_diffrn_orient_matrix_UB_12 -0.0508945000
_diffrn_orient_matrix_UB_13 0.0383491000
_diffrn_orient_matrix_UB_21 0.0566258000
_diffrn_orient_matrix_UB_22 0.0098559000
_diffrn_orient_matrix_UB_23 -0.0199618000
_diffrn_orient_matrix_UB_31 0.0238973000
_diffrn_orient_matrix_UB_32 0.0357759000
_diffrn_orient_matrix_UB_33 0.0600712000
_diffrn_radiation_monochromator mirror
_diffrn_radiation_type 'Mo K\a'
_diffrn_radiation_wavelength 0.7107
_diffrn_reflns_av_R_equivalents 0.0433
_diffrn_reflns_av_unetI/netI 0.0145
_diffrn_reflns_limit_h_max 15
_diffrn_reflns_limit_h_min -15
_diffrn_reflns_limit_k_max 15
_diffrn_reflns_limit_k_min -15
_diffrn_reflns_limit_l_max 14
_diffrn_reflns_limit_l_min -14
_diffrn_reflns_number 67142
_diffrn_reflns_theta_full 29.9674
_diffrn_reflns_theta_max 32.2476
_diffrn_reflns_theta_min 2.65
_diffrn_source 'SuperNova (Mo) X-ray Source'
_exptl_absorpt_coefficient_mu 0.072
_exptl_absorpt_correction_T_max 1.00000
_exptl_absorpt_correction_T_min 0.55046
_exptl_absorpt_correction_type multi-scan
_exptl_absorpt_process_details
;
CrysAlisPro, Agilent Technologies,
Version 1.171.36.28 (release 01-02-2013 CrysAlis171 .NET)
(compiled Feb  1 2013,16:14:44)
Empirical absorption correction using spherical harmonics,
 implemented in SCALE3 ABSPACK scaling algorithm.
;
_exptl_crystal_colour 'light yellow'
_exptl_crystal_colour_modifier light
_exptl_crystal_colour_primary yellow
_exptl_crystal_density_diffrn 1.273
_exptl_crystal_density_method 'not measured'
_exptl_crystal_description irregular
_exptl_crystal_F_000 472
_exptl_crystal_size_max 0.3537
_exptl_crystal_size_mid 0.2451
_exptl_crystal_size_min 0.131
_refine_diff_density_max 0.429
_refine_diff_density_min -0.177
_refine_diff_density_rms 0.048
_refine_ls_extinction_method none
_refine_ls_goodness_of_fit_ref 1.068
_refine_ls_hydrogen_treatment constr
_refine_ls_matrix_type full
_refine_ls_number_parameters 163
_refine_ls_number_reflns 3436
_refine_ls_number_restraints 0
_refine_ls_restrained_S_all 1.068
_refine_ls_R_factor_all 0.0489
_refine_ls_R_factor_gt 0.0428
_refine_ls_shift/su_max 0.000
_refine_ls_shift/su_mean 0.000
_refine_ls_structure_factor_coef Fsqd
_refine_ls_weighting_details 'calc w=1/[\s^2^(Fo^2^)+(0.0741P)^2^+0.2549P] where P=(Fo^2^+2Fc^2^)/3'
_refine_ls_weighting_scheme calc
_refine_ls_wR_factor_gt 0.1229
_refine_ls_wR_factor_ref 0.1277
_reflns_number_gt 2987
_reflns_number_total 3436
_reflns_threshold_expression >2sigma(I)
_cod_data_source_file c4ob00735b1.cif
_cod_data_source_block compound5
_cod_depositor_comments 'Adding full bibliography for 7153959--7153965.cif.'
_cod_database_code 7153961
_chemical_oxdiff_formula 'C18 H10'
_reflns_odcompleteness_completeness 99.86
_reflns_odcompleteness_iscentric 1
_reflns_odcompleteness_theta 29.97

loop_
_space_group_symop_id
_space_group_symop_operation_xyz
1 'x, y, z'
2 '-x, y+1/2, -z+1/2'
3 '-x, -y, -z'
4 'x, -y-1/2, z-1/2'

loop_
_atom_site_label
_atom_site_type_symbol
_atom_site_fract_x
_atom_site_fract_y
_atom_site_fract_z
_atom_site_U_iso_or_equiv
_atom_site_adp_type
_atom_site_occupancy
_atom_site_symmetry_multiplicity
_atom_site_calc_flag
_atom_site_refinement_flags
C1 C 0.87558(8) 0.57215(8) 0.63338(9) 0.01544(18) Uani 1 1 d .
C2 C 0.74358(8) 0.58198(7) 0.63231(8) 0.01375(17) Uani 1 1 d .
C3 C 0.69223(8) 0.51745(8) 0.72347(9) 0.01459(17) Uani 1 1 d .
H3 H 0.7450 0.4641 0.7880 0.018 Uiso 1 1 calc R
C4 C 0.56441(8) 0.52995(7) 0.72147(9) 0.01428(17) Uani 1 1 d .
C5 C 0.51261(9) 0.46433(8) 0.81567(9) 0.01767(18) Uani 1 1 d .
H5 H 0.5651 0.4105 0.8796 0.021 Uiso 1 1 calc R
C6 C 0.38821(9) 0.47826(9) 0.81479(9) 0.01987(19) Uani 1 1 d .
H6 H 0.3550 0.4341 0.8781 0.024 Uiso 1 1 calc R
C7 C 0.30845(8) 0.55805(8) 0.72024(9) 0.01850(19) Uani 1 1 d .
H7 H 0.2222 0.5666 0.7209 0.022 Uiso 1 1 calc R
C8 C 0.35368(8) 0.62356(8) 0.62730(9) 0.01603(18) Uani 1 1 d .
C9 C 0.48438(8) 0.61100(7) 0.62496(8) 0.01405(17) Uani 1 1 d .
C10 C 0.53541(8) 0.67387(8) 0.53170(9) 0.01480(17) Uani 1 1 d .
H10 H 0.4825 0.7265 0.4665 0.018 Uiso 1 1 calc R
C11 C 0.66299(8) 0.66049(7) 0.53289(9) 0.01406(17) Uani 1 1 d .
C12 C 0.71438(8) 0.72255(8) 0.43572(9) 0.01669(18) Uani 1 1 d .
H12 H 0.6614 0.7743 0.3694 0.020 Uiso 1 1 calc R
C13 C 0.83889(9) 0.70836(8) 0.43696(9) 0.01794(19) Uani 1 1 d .
H13 H 0.8710 0.7490 0.3703 0.022 Uiso 1 1 calc R
C14 C 0.92041(8) 0.63341(8) 0.53692(9) 0.01746(18) Uani 1 1 d .
H14 H 1.0070 0.6253 0.5374 0.021 Uiso 1 1 calc R
C15 C 0.95990(8) 0.49980(8) 0.73718(10) 0.01864(19) Uani 1 1 d .
C16 C 1.02993(9) 0.44149(10) 0.82583(11) 0.0262(2) Uani 1 1 d .
H16 H 1.0856 0.3951 0.8963 0.031 Uiso 1 1 calc R
C17 C 0.26982(8) 0.70396(8) 0.53381(10) 0.01940(19) Uani 1 1 d .
C18 C 0.19763(9) 0.77071(10) 0.45879(12) 0.0275(2) Uani 1 1 d .
H18 H 0.1401 0.8239 0.3991 0.033 Uiso 1 1 calc R

loop_
_atom_site_aniso_label
_atom_site_aniso_U_11
_atom_site_aniso_U_22
_atom_site_aniso_U_33
_atom_site_aniso_U_23
_atom_site_aniso_U_13
_atom_site_aniso_U_12
C1 0.0134(4) 0.0147(4) 0.0180(4) -0.0007(3) 0.0039(3) -0.0005(3)
C2 0.0132(4) 0.0127(4) 0.0150(4) -0.0012(3) 0.0033(3) -0.0003(3)
C3 0.0143(4) 0.0140(4) 0.0149(4) 0.0001(3) 0.0031(3) 0.0000(3)
C4 0.0152(4) 0.0135(4) 0.0143(4) -0.0020(3) 0.0043(3) -0.0012(3)
C5 0.0187(4) 0.0184(4) 0.0161(4) 0.0005(3) 0.0051(3) -0.0017(3)
C6 0.0203(4) 0.0232(4) 0.0179(4) 0.0005(3) 0.0082(3) -0.0028(3)
C7 0.0151(4) 0.0214(4) 0.0199(4) -0.0021(3) 0.0063(3) -0.0014(3)
C8 0.0139(4) 0.0161(4) 0.0181(4) -0.0030(3) 0.0045(3) -0.0008(3)
C9 0.0134(4) 0.0132(4) 0.0156(4) -0.0027(3) 0.0041(3) -0.0011(3)
C10 0.0136(4) 0.0137(4) 0.0166(4) 0.0004(3) 0.0034(3) 0.0005(3)
C11 0.0139(4) 0.0124(4) 0.0156(4) -0.0009(3) 0.0035(3) -0.0008(3)
C12 0.0166(4) 0.0150(4) 0.0181(4) 0.0020(3) 0.0041(3) -0.0002(3)
C13 0.0177(4) 0.0174(4) 0.0195(4) 0.0020(3) 0.0064(3) -0.0024(3)
C14 0.0142(4) 0.0178(4) 0.0210(4) 0.0001(3) 0.0058(3) -0.0007(3)
C15 0.0138(4) 0.0201(4) 0.0223(4) 0.0006(3) 0.0055(3) -0.0012(3)
C16 0.0187(4) 0.0288(5) 0.0294(5) 0.0082(4) 0.0039(4) 0.0015(4)
C17 0.0137(4) 0.0202(4) 0.0252(4) -0.0005(3) 0.0069(3) -0.0019(3)
C18 0.0170(4) 0.0280(5) 0.0373(6) 0.0098(4) 0.0072(4) 0.0013(4)

loop_
_atom_type_symbol
_atom_type_description
_atom_type_scat_dispersion_real
_atom_type_scat_dispersion_imag
_atom_type_scat_source
C C 0.0033 0.0016 'International Tables Vol C Tables 4.2.6.8 and 6.1.1.4'
H H 0.0000 0.0000 'International Tables Vol C Tables 4.2.6.8 and 6.1.1.4'

loop_
_exptl_crystal_face_index_h
_exptl_crystal_face_index_k
_exptl_crystal_face_index_l
_exptl_crystal_face_perp_dist
_exptl_oxdiff_crystal_face_indexfrac_h
_exptl_oxdiff_crystal_face_indexfrac_k
_exptl_oxdiff_crystal_face_indexfrac_l
_exptl_oxdiff_crystal_face_x
_exptl_oxdiff_crystal_face_y
_exptl_oxdiff_crystal_face_z
15 4 -2 0.1324 14.8224 4.0279 -2.2540 0.1203 0.9240 0.3629
-15 -4 3 0.0944 -14.9081 -3.8168 2.5645 -0.1215 -0.9330 -0.3388
2 10 10 0.0988 1.9301 10.0752 9.8206 -0.0825 0.0126 0.9965
-3 9 -10 0.0633 -2.9852 9.0079 -10.0680 -0.9275 0.1207 -0.3539
-1 -14 -6 0.1415 -0.7773 -14.0626 -6.0386 0.4625 -0.0621 -0.8844
3 -10 9 0.0597 2.8657 -10.1759 9.3464 0.9559 -0.1246 0.2659
1 -9 -12 0.1547 1.1657 -8.6578 -11.5700 0.0293 0.2116 -0.9769

loop_
_geom_angle_atom_site_label_1
_geom_angle_atom_site_label_2
_geom_angle_atom_site_label_3
_geom_angle
C14 C1 C2 120.17(8)
C14 C1 C15 120.37(8)
C15 C1 C2 119.45(7)
C3 C2 C1 122.33(8)
C3 C2 C11 119.29(8)
C11 C2 C1 118.37(7)
C2 C3 H3 119.4
C2 C3 C4 121.13(8)
C4 C3 H3 119.4
C3 C4 C5 120.89(8)
C3 C4 C9 119.74(8)
C5 C4 C9 119.36(8)
C4 C5 H5 119.7
C6 C5 C4 120.66(8)
C6 C5 H5 119.7
C5 C6 H6 119.8
C5 C6 C7 120.48(8)
C7 C6 H6 119.8
C6 C7 H7 119.4
C8 C7 C6 121.19(8)
C8 C7 H7 119.4
C7 C8 C9 119.89(8)
C7 C8 C17 119.40(8)
C17 C8 C9 120.71(8)
C4 C9 C8 118.41(7)
C10 C9 C4 119.03(7)
C10 C9 C8 122.56(8)
C9 C10 H10 119.4
C11 C10 C9 121.18(8)
C11 C10 H10 119.4
C10 C11 C2 119.59(8)
C10 C11 C12 121.21(8)
C12 C11 C2 119.20(8)
C11 C12 H12 119.6
C13 C12 C11 120.85(8)
C13 C12 H12 119.6
C12 C13 H13 119.7
C12 C13 C14 120.54(8)
C14 C13 H13 119.7
C1 C14 C13 120.82(8)
C1 C14 H14 119.6
C13 C14 H14 119.6
C16 C15 C1 178.50(11)
C15 C16 H16 180.0
C18 C17 C8 177.93(10)
C17 C18 H18 180.0

loop_
_geom_bond_atom_site_label_1
_geom_bond_atom_site_label_2
_geom_bond_distance
C1 C2 1.4451(11)
C1 C14 1.3781(12)
C1 C15 1.4354(12)
C2 C3 1.3960(11)
C2 C11 1.4355(11)
C3 H3 0.9500
C3 C4 1.3998(12)
C4 C5 1.4284(12)
C4 C9 1.4360(12)
C5 H5 0.9500
C5 C6 1.3672(13)
C6 H6 0.9500
C6 C7 1.4159(13)
C7 H7 0.9500
C7 C8 1.3778(12)
C8 C9 1.4431(12)
C8 C17 1.4351(13)
C9 C10 1.4004(11)
C10 H10 0.9500
C10 C11 1.4003(11)
C11 C12 1.4286(12)
C12 H12 0.9500
C12 C13 1.3678(12)
C13 H13 0.9500
C13 C14 1.4184(12)
C14 H14 0.9500
C15 C16 1.1945(14)
C16 H16 0.9500
C17 C18 1.1931(14)
C18 H18 0.9500
